data_4330931
loop_
_publ_author_name
'Marc D. Walter'
'Peter S. White'

_publ_section_title
;
 Reactivity Studies on [Cp'FeI]2: Monomeric Amido, Phenoxo, and Alkyl
 Complexes
;
_journal_name_full 'Inorganic Chemistry'
_journal_page_first 11860
_journal_page_last 11872
_journal_paper_doi 10.1021/ic301770f
_journal_volume 51
_journal_year 2012
_chemical_formula_moiety 'C24 H48 Fe Si2'
_chemical_formula_sum 'C24 H48 Fe Si2'
_chemical_formula_weight 448.65
_space_group_IT_number 14
_symmetry_cell_setting monoclinic
_symmetry_space_group_name_Hall '-P 2ybc'
_symmetry_space_group_name_H-M 'P 1 21/c 1'
_atom_sites_solution_hydrogens geom
_atom_sites_solution_primary direct
_atom_sites_solution_secondary difmap
_audit_creation_method SHELXL-97
_cell_angle_alpha 90.00
_cell_angle_beta 94.933(6)
_cell_angle_gamma 90.00
_cell_formula_units_Z 4
_cell_length_a 9.8466(10)
_cell_length_b 14.7897(16)
_cell_length_c 18.8919(19)
_cell_measurement_reflns_used 9821
_cell_measurement_temperature 100(2)
_cell_measurement_theta_max 68.89
_cell_measurement_theta_min 2.99
_cell_volume 2741.0(5)
_computing_cell_refinement 'Bruker SMART'
_computing_data_collection 'Bruker SMART'
_computing_data_reduction 'Bruker SAINT'
_computing_molecular_graphics 'Bruker SHELXTL'
_computing_publication_material 'Bruker SHELXTL'
_computing_structure_refinement 'Bruker SHELXTL'
_computing_structure_solution 'Bruker SHELXTL'
_diffrn_ambient_temperature 100(2)
_diffrn_measured_fraction_theta_full 0.984
_diffrn_measured_fraction_theta_max 0.984
_diffrn_measurement_device_type 'CCD area detector'
_diffrn_measurement_method 'phi and omega scans'
_diffrn_radiation_monochromator graphite
_diffrn_radiation_source 'fine-focus sealed tube'
_diffrn_radiation_type CuK\a
_diffrn_radiation_wavelength 1.54178
_diffrn_reflns_av_R_equivalents 0.0540
_diffrn_reflns_av_sigmaI/netI 0.0324
_diffrn_reflns_limit_h_max 10
_diffrn_reflns_limit_h_min -11
_diffrn_reflns_limit_k_max 16
_diffrn_reflns_limit_k_min -17
_diffrn_reflns_limit_l_max 22
_diffrn_reflns_limit_l_min -22
_diffrn_reflns_number 35321
_diffrn_reflns_theta_full 69.24
_diffrn_reflns_theta_max 69.24
_diffrn_reflns_theta_min 3.80
_exptl_absorpt_coefficient_mu 5.272
_exptl_absorpt_correction_T_max 0.6483
_exptl_absorpt_correction_T_min 0.4504
_exptl_absorpt_correction_type numerical
_exptl_absorpt_process_details SADABS-2004/1
_exptl_crystal_colour yellow
_exptl_crystal_density_diffrn 1.087
_exptl_crystal_description block
_exptl_crystal_F_000 984
_exptl_crystal_size_max 0.18
_exptl_crystal_size_mid 0.15
_exptl_crystal_size_min 0.09
_refine_diff_density_max 0.401
_refine_diff_density_min -0.756
_refine_diff_density_rms 0.074
_refine_ls_extinction_method none
_refine_ls_goodness_of_fit_ref 1.061
_refine_ls_hydrogen_treatment mixed
_refine_ls_matrix_type full
_refine_ls_number_parameters 263
_refine_ls_number_reflns 5039
_refine_ls_number_restraints 0
_refine_ls_restrained_S_all 1.061
_refine_ls_R_factor_all 0.0415
_refine_ls_R_factor_gt 0.0340
_refine_ls_shift/su_max 0.001
_refine_ls_shift/su_mean 0.000
_refine_ls_structure_factor_coef Fsqd
_refine_ls_weighting_details 'calc w=1/[\s^2^(Fo^2^)+(0.0888P)^2^+0.0000P] where P=(Fo^2^+2Fc^2^)/3'
_refine_ls_weighting_scheme calc
_refine_ls_wR_factor_gt 0.1048
_refine_ls_wR_factor_ref 0.1193
_reflns_number_gt 4453
_reflns_number_total 5039
_reflns_threshold_expression >2sigma(I)
_cod_data_source_file ic301770f_si_002_4.cif
_cod_data_source_block c07325
_cod_original_sg_symbol_H-M 'P 1 21/c 1 '
_cod_database_code 4330931

loop_
_symmetry_equiv_pos_as_xyz
'x, y, z'
'-x, y+1/2, -z+1/2'
'-x, -y, -z'
'x, -y-1/2, z-1/2'

loop_
_atom_site_label
_atom_site_type_symbol
_atom_site_fract_x
_atom_site_fract_y
_atom_site_fract_z
_atom_site_U_iso_or_equiv
_atom_site_adp_type
_atom_site_occupancy
_atom_site_symmetry_multiplicity
_atom_site_calc_flag
_atom_site_refinement_flags
Fe1 Fe 0.66628(3) 0.003169(17) 0.274788(15) 0.01841(13) Uani 1 1 d .
Si1 Si 0.76601(6) 0.09954(3) 0.13490(3) 0.02169(15) Uani 1 1 d .
Si2 Si 0.81743(6) -0.11281(3) 0.16210(3) 0.02237(16) Uani 1 1 d .
C1 C 0.64411(19) 0.06035(12) 0.38590(10) 0.0184(4) Uani 1 1 d .
C2 C 0.63191(19) -0.03807(13) 0.38795(10) 0.0187(4) Uani 1 1 d .
C3 C 0.51439(19) -0.06103(13) 0.34081(10) 0.0199(4) Uani 1 1 d .
H3 H 0.4823 -0.1208 0.3317 0.024 Uiso 1 1 calc R
C4 C 0.4526(2) 0.01854(13) 0.30953(10) 0.0197(4) Uani 1 1 d .
C5 C 0.5341(2) 0.09220(12) 0.33774(10) 0.0197(4) Uani 1 1 d .
H5 H 0.5176 0.1540 0.3261 0.024 Uiso 1 1 calc R
C11 C 0.7493(2) 0.12742(12) 0.42209(10) 0.0213(4) Uani 1 1 d .
C12 C 0.7693(2) 0.11345(13) 0.50378(10) 0.0245(4) Uani 1 1 d .
H12A H 0.6807 0.1165 0.5236 0.037 Uiso 1 1 calc R
H12B H 0.8291 0.1609 0.5251 0.037 Uiso 1 1 calc R
H12C H 0.8108 0.0542 0.5142 0.037 Uiso 1 1 calc R
C13 C 0.6979(2) 0.22579(13) 0.41054(11) 0.0284(5) Uani 1 1 d .
H13A H 0.6900 0.2398 0.3596 0.043 Uiso 1 1 calc R
H13B H 0.7626 0.2676 0.4356 0.043 Uiso 1 1 calc R
H13C H 0.6084 0.2322 0.4291 0.043 Uiso 1 1 calc R
C14 C 0.8870(2) 0.12192(13) 0.38947(11) 0.0259(4) Uani 1 1 d .
H14A H 0.9236 0.0605 0.3951 0.039 Uiso 1 1 calc R
H14B H 0.9512 0.1648 0.4137 0.039 Uiso 1 1 calc R
H14C H 0.8740 0.1370 0.3388 0.039 Uiso 1 1 calc R
C21 C 0.7074(2) -0.11261(12) 0.43317(10) 0.0216(4) Uani 1 1 d .
C22 C 0.6569(2) -0.11211(14) 0.50867(11) 0.0291(5) Uani 1 1 d .
H22A H 0.7072 -0.1576 0.5382 0.044 Uiso 1 1 calc R
H22B H 0.5593 -0.1262 0.5055 0.044 Uiso 1 1 calc R
H22C H 0.6722 -0.0522 0.5300 0.044 Uiso 1 1 calc R
C23 C 0.8636(2) -0.10442(13) 0.43788(11) 0.0261(4) Uani 1 1 d .
H23A H 0.8919 -0.0498 0.4646 0.039 Uiso 1 1 calc R
H23B H 0.8939 -0.1006 0.3899 0.039 Uiso 1 1 calc R
H23C H 0.9046 -0.1576 0.4621 0.039 Uiso 1 1 calc R
C24 C 0.6728(2) -0.20704(13) 0.40113(11) 0.0286(5) Uani 1 1 d .
H24A H 0.7278 -0.2531 0.4276 0.043 Uiso 1 1 calc R
H24B H 0.6928 -0.2080 0.3512 0.043 Uiso 1 1 calc R
H24C H 0.5758 -0.2198 0.4043 0.043 Uiso 1 1 calc R
C41 C 0.3215(2) 0.02329(14) 0.26161(10) 0.0221(4) Uani 1 1 d .
C42 C 0.2001(3) 0.02017(18) 0.30819(13) 0.0402(6) Uani 1 1 d .
H42A H 0.2019 -0.0370 0.3345 0.060 Uiso 1 1 calc R
H42B H 0.1145 0.0247 0.2778 0.060 Uiso 1 1 calc R
H42C H 0.2068 0.0708 0.3418 0.060 Uiso 1 1 calc R
C43 C 0.3141(2) 0.11114(14) 0.21793(12) 0.0338(5) Uani 1 1 d .
H43A H 0.3175 0.1632 0.2501 0.051 Uiso 1 1 calc R
H43B H 0.2286 0.1125 0.1872 0.051 Uiso 1 1 calc R
H43C H 0.3913 0.1137 0.1886 0.051 Uiso 1 1 calc R
C44 C 0.3101(2) -0.05703(14) 0.20896(11) 0.0294(5) Uani 1 1 d .
H44A H 0.3847 -0.0540 0.1779 0.044 Uiso 1 1 calc R
H44B H 0.2226 -0.0540 0.1801 0.044 Uiso 1 1 calc R
H44C H 0.3159 -0.1140 0.2355 0.044 Uiso 1 1 calc R
C60 C 0.7996(2) 0.00353(11) 0.19824(11) 0.0196(4) Uani 1 1 d .
C61 C 0.7143(2) 0.20588(13) 0.18143(11) 0.0271(4) Uani 1 1 d .
H61A H 0.6289 0.1951 0.2031 0.041 Uiso 1 1 calc R
H61B H 0.7014 0.2552 0.1468 0.041 Uiso 1 1 calc R
H61C H 0.7859 0.2225 0.2184 0.041 Uiso 1 1 calc R
C62 C 0.6257(2) 0.07295(15) 0.06423(11) 0.0339(5) Uani 1 1 d .
H62A H 0.6542 0.0231 0.0347 0.051 Uiso 1 1 calc R
H62B H 0.6062 0.1265 0.0345 0.051 Uiso 1 1 calc R
H62C H 0.5435 0.0554 0.0866 0.051 Uiso 1 1 calc R
C63 C 0.9251(2) 0.13127(16) 0.09169(13) 0.0357(5) Uani 1 1 d .
H63A H 0.9946 0.1528 0.1280 0.054 Uiso 1 1 calc R
H63B H 0.9037 0.1793 0.0567 0.054 Uiso 1 1 calc R
H63C H 0.9596 0.0782 0.0678 0.054 Uiso 1 1 calc R
C64 C 0.9236(2) -0.18452(13) 0.22799(11) 0.0296(5) Uani 1 1 d .
H64A H 1.0144 -0.1577 0.2370 0.044 Uiso 1 1 calc R
H64B H 0.9320 -0.2456 0.2087 0.044 Uiso 1 1 calc R
H64C H 0.8797 -0.1876 0.2725 0.044 Uiso 1 1 calc R
C65 C 0.6453(2) -0.16790(14) 0.14423(12) 0.0318(5) Uani 1 1 d .
H65A H 0.5993 -0.1695 0.1882 0.048 Uiso 1 1 calc R
H65B H 0.6570 -0.2297 0.1271 0.048 Uiso 1 1 calc R
H65C H 0.5902 -0.1331 0.1082 0.048 Uiso 1 1 calc R
C66 C 0.9038(3) -0.11903(16) 0.07658(12) 0.0365(6) Uani 1 1 d .
H66A H 0.8526 -0.0827 0.0400 0.055 Uiso 1 1 calc R
H66B H 0.9066 -0.1821 0.0608 0.055 Uiso 1 1 calc R
H66C H 0.9969 -0.0956 0.0846 0.055 Uiso 1 1 calc R
H100 H 0.879(3) 0.0206(16) 0.2255(14) 0.037(7) Uiso 1 1 d .

loop_
_atom_site_aniso_label
_atom_site_aniso_U_11
_atom_site_aniso_U_22
_atom_site_aniso_U_33
_atom_site_aniso_U_23
_atom_site_aniso_U_13
_atom_site_aniso_U_12
Fe1 0.0201(2) 0.0183(2) 0.01686(19) -0.00058(10) 0.00167(14) 0.00029(10)
Si1 0.0237(3) 0.0207(3) 0.0205(3) 0.00211(18) 0.0010(2) 0.0006(2)
Si2 0.0249(3) 0.0193(3) 0.0231(3) -0.00308(18) 0.0031(2) 0.0014(2)
C1 0.0182(10) 0.0205(10) 0.0166(9) -0.0009(7) 0.0024(7) -0.0008(7)
C2 0.0200(11) 0.0184(9) 0.0178(9) 0.0005(7) 0.0020(7) -0.0006(7)
C3 0.0207(11) 0.0172(9) 0.0215(9) 0.0009(7) -0.0004(8) -0.0020(7)
C4 0.0208(11) 0.0188(9) 0.0196(10) -0.0001(7) 0.0031(8) -0.0007(8)
C5 0.0226(11) 0.0161(9) 0.0203(9) -0.0005(7) 0.0010(8) 0.0017(7)
C11 0.0230(11) 0.0184(9) 0.0217(10) -0.0008(7) -0.0021(8) -0.0013(7)
C12 0.0254(12) 0.0265(10) 0.0213(10) -0.0037(7) -0.0003(8) -0.0025(8)
C13 0.0315(12) 0.0191(10) 0.0330(11) -0.0035(8) -0.0061(9) -0.0018(8)
C14 0.0241(12) 0.0269(11) 0.0264(11) -0.0007(8) 0.0011(9) -0.0057(8)
C21 0.0228(11) 0.0192(10) 0.0221(10) 0.0017(7) -0.0013(8) 0.0012(7)
C22 0.0335(13) 0.0292(11) 0.0243(11) 0.0078(8) 0.0007(9) -0.0010(8)
C23 0.0233(12) 0.0270(11) 0.0274(11) 0.0012(8) -0.0010(9) 0.0025(8)
C24 0.0323(12) 0.0191(10) 0.0327(11) 0.0029(8) -0.0063(9) -0.0010(8)
C41 0.0195(11) 0.0238(10) 0.0226(10) -0.0008(8) -0.0008(8) -0.0008(8)
C42 0.0237(13) 0.0661(16) 0.0300(13) -0.0047(11) -0.0016(10) 0.0013(11)
C43 0.0336(13) 0.0252(11) 0.0398(13) 0.0051(8) -0.0136(10) 0.0013(8)
C44 0.0318(12) 0.0258(11) 0.0283(11) -0.0028(8) -0.0100(9) 0.0006(9)
C60 0.0204(12) 0.0202(10) 0.0183(10) -0.0004(6) 0.0017(9) 0.0001(7)
C61 0.0303(12) 0.0204(10) 0.0304(11) 0.0008(8) 0.0016(9) 0.0018(8)
C62 0.0381(14) 0.0344(12) 0.0277(11) 0.0017(9) -0.0062(10) 0.0014(9)
C63 0.0381(14) 0.0320(12) 0.0383(13) 0.0119(9) 0.0108(11) 0.0006(10)
C64 0.0310(12) 0.0233(10) 0.0343(12) 0.0002(8) 0.0016(9) 0.0049(8)
C65 0.0296(12) 0.0263(11) 0.0392(12) -0.0082(8) 0.0011(10) -0.0027(9)
C66 0.0468(15) 0.0325(12) 0.0310(12) -0.0055(9) 0.0090(11) 0.0069(10)

loop_
_atom_type_symbol
_atom_type_description
_atom_type_scat_dispersion_real
_atom_type_scat_dispersion_imag
_atom_type_scat_source
C C 0.0181 0.0091 'International Tables Vol C Tables 4.2.6.8 and 6.1.1.4'
H H 0.0000 0.0000 'International Tables Vol C Tables 4.2.6.8 and 6.1.1.4'
Si Si 0.2541 0.3302 'International Tables Vol C Tables 4.2.6.8 and 6.1.1.4'
Fe Fe -1.1336 3.1974 'International Tables Vol C Tables 4.2.6.8 and 6.1.1.4'

loop_
_geom_angle_atom_site_label_1
_geom_angle_atom_site_label_2
_geom_angle_atom_site_label_3
_geom_angle
C60 Fe1 C3 154.09(7)
C60 Fe1 C5 143.93(7)
C3 Fe1 C5 60.76(7)
C60 Fe1 C4 151.21(8)
C3 Fe1 C4 36.96(7)
C5 Fe1 C4 36.77(7)
C60 Fe1 C2 145.61(8)
C3 Fe1 C2 37.15(7)
C5 Fe1 C2 61.51(7)
C4 Fe1 C2 62.52(7)
C60 Fe1 C1 140.20(7)
C3 Fe1 C1 61.66(7)
C5 Fe1 C1 36.70(7)
C4 Fe1 C1 62.23(7)
C2 Fe1 C1 37.32(7)
C60 Si1 C62 112.04(10)
C60 Si1 C63 110.99(10)
C62 Si1 C63 109.38(11)
C60 Si1 C61 111.97(9)
C62 Si1 C61 107.06(10)
C63 Si1 C61 105.10(10)
C60 Si2 C64 110.00(9)
C60 Si2 C65 110.67(10)
C64 Si2 C65 108.33(10)
C60 Si2 C66 114.89(10)
C64 Si2 C66 105.82(10)
C65 Si2 C66 106.82(11)
C5 C1 C2 106.55(15)
C5 C1 C11 120.64(16)
C2 C1 C11 132.78(16)
C5 C1 Fe1 70.49(10)
C2 C1 Fe1 70.80(9)
C11 C1 Fe1 121.85(12)
C3 C2 C1 106.40(15)
C3 C2 C21 119.79(16)
C1 C2 C21 133.50(16)
C3 C2 Fe1 70.04(10)
C1 C2 Fe1 71.89(9)
C21 C2 Fe1 127.36(13)
C4 C3 C2 110.65(16)
C4 C3 Fe1 72.63(11)
C2 C3 Fe1 72.82(11)
C4 C3 H3 124.7
C2 C3 H3 124.7
Fe1 C3 H3 121.5
C5 C4 C3 105.56(17)
C5 C4 C41 127.63(17)
C3 C4 C41 126.62(17)
C5 C4 Fe1 71.30(11)
C3 C4 Fe1 70.41(11)
C41 C4 Fe1 126.61(13)
C4 C5 C1 110.84(16)
C4 C5 Fe1 71.93(11)
C1 C5 Fe1 72.81(11)
C4 C5 H5 124.6
C1 C5 H5 124.6
Fe1 C5 H5 122.3
C14 C11 C13 106.37(16)
C14 C11 C1 111.58(15)
C13 C11 C1 109.92(16)
C14 C11 C12 110.49(16)
C13 C11 C12 106.08(15)
C1 C11 C12 112.09(15)
C11 C12 H12A 109.5
C11 C12 H12B 109.5
H12A C12 H12B 109.5
C11 C12 H12C 109.5
H12A C12 H12C 109.5
H12B C12 H12C 109.5
C11 C13 H13A 109.5
C11 C13 H13B 109.5
H13A C13 H13B 109.5
C11 C13 H13C 109.5
H13A C13 H13C 109.5
H13B C13 H13C 109.5
C11 C14 H14A 109.5
C11 C14 H14B 109.5
H14A C14 H14B 109.5
C11 C14 H14C 109.5
H14A C14 H14C 109.5
H14B C14 H14C 109.5
C23 C21 C2 114.02(16)
C23 C21 C24 106.23(16)
C2 C21 C24 110.35(16)
C23 C21 C22 110.19(17)
C2 C21 C22 109.12(15)
C24 C21 C22 106.65(16)
C21 C22 H22A 109.5
C21 C22 H22B 109.5
H22A C22 H22B 109.5
C21 C22 H22C 109.5
H22A C22 H22C 109.5
H22B C22 H22C 109.5
C21 C23 H23A 109.5
C21 C23 H23B 109.5
H23A C23 H23B 109.5
C21 C23 H23C 109.5
H23A C23 H23C 109.5
H23B C23 H23C 109.5
C21 C24 H24A 109.5
C21 C24 H24B 109.5
H24A C24 H24B 109.5
C21 C24 H24C 109.5
H24A C24 H24C 109.5
H24B C24 H24C 109.5
C4 C41 C43 111.03(16)
C4 C41 C42 108.67(17)
C43 C41 C42 109.13(18)
C4 C41 C44 111.08(16)
C43 C41 C44 107.83(17)
C42 C41 C44 109.06(18)
C41 C42 H42A 109.5
C41 C42 H42B 109.5
H42A C42 H42B 109.5
C41 C42 H42C 109.5
H42A C42 H42C 109.5
H42B C42 H42C 109.5
C41 C43 H43A 109.5
C41 C43 H43B 109.5
H43A C43 H43B 109.5
C41 C43 H43C 109.5
H43A C43 H43C 109.5
H43B C43 H43C 109.5
C41 C44 H44A 109.5
C41 C44 H44B 109.5
H44A C44 H44B 109.5
C41 C44 H44C 109.5
H44A C44 H44C 109.5
H44B C44 H44C 109.5
Si2 C60 Si1 118.93(11)
Si2 C60 Fe1 110.15(9)
Si1 C60 Fe1 111.56(10)
Si2 C60 H100 110.6(15)
Si1 C60 H100 104.0(16)
Fe1 C60 H100 99.7(16)
Si1 C61 H61A 109.5
Si1 C61 H61B 109.5
H61A C61 H61B 109.5
Si1 C61 H61C 109.5
H61A C61 H61C 109.5
H61B C61 H61C 109.5
Si1 C62 H62A 109.5
Si1 C62 H62B 109.5
H62A C62 H62B 109.5
Si1 C62 H62C 109.5
H62A C62 H62C 109.5
H62B C62 H62C 109.5
Si1 C63 H63A 109.5
Si1 C63 H63B 109.5
H63A C63 H63B 109.5
Si1 C63 H63C 109.5
H63A C63 H63C 109.5
H63B C63 H63C 109.5
Si2 C64 H64A 109.5
Si2 C64 H64B 109.5
H64A C64 H64B 109.5
Si2 C64 H64C 109.5
H64A C64 H64C 109.5
H64B C64 H64C 109.5
Si2 C65 H65A 109.5
Si2 C65 H65B 109.5
H65A C65 H65B 109.5
Si2 C65 H65C 109.5
H65A C65 H65C 109.5
H65B C65 H65C 109.5
Si2 C66 H66A 109.5
Si2 C66 H66B 109.5
H66A C66 H66B 109.5
Si2 C66 H66C 109.5
H66A C66 H66C 109.5
H66B C66 H66C 109.5

loop_
_geom_bond_atom_site_label_1
_geom_bond_atom_site_label_2
_geom_bond_distance
Fe1 C60 2.035(2)
Fe1 C3 2.2394(19)
Fe1 C5 2.2603(19)
Fe1 C4 2.269(2)
Fe1 C2 2.2762(19)
Fe1 C1 2.2909(18)
Si1 C60 1.8680(19)
Si1 C62 1.878(2)
Si1 C63 1.887(2)
Si1 C61 1.893(2)
Si2 C60 1.8651(18)
Si2 C64 1.882(2)
Si2 C65 1.885(2)
Si2 C66 1.891(2)
C1 C5 1.433(3)
C1 C2 1.461(3)
C1 C11 1.550(2)
C2 C3 1.439(3)
C2 C21 1.546(3)
C3 C4 1.429(3)
C3 H3 0.9500
C4 C5 1.429(3)
C4 C41 1.514(3)
C5 H5 0.9500
C11 C14 1.539(3)
C11 C13 1.550(3)
C11 C12 1.553(3)
C12 H12A 0.9800
C12 H12B 0.9800
C12 H12C 0.9800
C13 H13A 0.9800
C13 H13B 0.9800
C13 H13C 0.9800
C14 H14A 0.9800
C14 H14B 0.9800
C14 H14C 0.9800
C21 C23 1.537(3)
C21 C24 1.548(3)
C21 C22 1.551(3)
C22 H22A 0.9800
C22 H22B 0.9800
C22 H22C 0.9800
C23 H23A 0.9800
C23 H23B 0.9800
C23 H23C 0.9800
C24 H24A 0.9800
C24 H24B 0.9800
C24 H24C 0.9800
C41 C43 1.538(3)
C41 C42 1.545(3)
C41 C44 1.547(3)
C42 H42A 0.9800
C42 H42B 0.9800
C42 H42C 0.9800
C43 H43A 0.9800
C43 H43B 0.9800
C43 H43C 0.9800
C44 H44A 0.9800
C44 H44B 0.9800
C44 H44C 0.9800
C60 H100 0.93(3)
C61 H61A 0.9800
C61 H61B 0.9800
C61 H61C 0.9800
C62 H62A 0.9800
C62 H62B 0.9800
C62 H62C 0.9800
C63 H63A 0.9800
C63 H63B 0.9800
C63 H63C 0.9800
C64 H64A 0.9800
C64 H64B 0.9800
C64 H64C 0.9800
C65 H65A 0.9800
C65 H65B 0.9800
C65 H65C 0.9800
C66 H66A 0.9800
C66 H66B 0.9800
C66 H66C 0.9800

loop_
_geom_torsion_atom_site_label_1
_geom_torsion_atom_site_label_2
_geom_torsion_atom_site_label_3
_geom_torsion_atom_site_label_4
_geom_torsion
C60 Fe1 C1 C5 120.18(13)
C3 Fe1 C1 C5 -78.16(11)
C4 Fe1 C1 C5 -36.07(10)
C2 Fe1 C1 C5 -116.32(15)
C60 Fe1 C1 C2 -123.50(12)
C3 Fe1 C1 C2 38.16(10)
C5 Fe1 C1 C2 116.32(15)
C4 Fe1 C1 C2 80.25(11)
C60 Fe1 C1 C11 5.6(2)
C3 Fe1 C1 C11 167.23(17)
C5 Fe1 C1 C11 -114.61(19)
C4 Fe1 C1 C11 -150.68(16)
C2 Fe1 C1 C11 129.07(19)
C5 C1 C2 C3 -0.11(18)
C11 C1 C2 C3 -177.96(19)
Fe1 C1 C2 C3 -61.92(12)
C5 C1 C2 C21 -173.5(2)
C11 C1 C2 C21 8.7(3)
Fe1 C1 C2 C21 124.7(2)
C5 C1 C2 Fe1 61.81(12)
C11 C1 C2 Fe1 -116.0(2)
C60 Fe1 C2 C3 -135.13(13)
C5 Fe1 C2 C3 78.22(11)
C4 Fe1 C2 C3 36.39(10)
C1 Fe1 C2 C3 115.78(15)
C60 Fe1 C2 C1 109.09(14)
C3 Fe1 C2 C1 -115.78(15)
C5 Fe1 C2 C1 -37.56(10)
C4 Fe1 C2 C1 -79.39(11)
C60 Fe1 C2 C21 -22.3(2)
C3 Fe1 C2 C21 112.8(2)
C5 Fe1 C2 C21 -168.96(19)
C4 Fe1 C2 C21 149.20(18)
C1 Fe1 C2 C21 -131.4(2)
C1 C2 C3 C4 -0.1(2)
C21 C2 C3 C4 174.36(16)
Fe1 C2 C3 C4 -63.23(14)
C1 C2 C3 Fe1 63.14(11)
C21 C2 C3 Fe1 -122.41(16)
C60 Fe1 C3 C4 -126.88(18)
C5 Fe1 C3 C4 38.48(11)
C2 Fe1 C3 C4 118.91(16)
C1 Fe1 C3 C4 80.58(12)
C60 Fe1 C3 C2 114.21(19)
C5 Fe1 C3 C2 -80.43(11)
C4 Fe1 C3 C2 -118.91(16)
C1 Fe1 C3 C2 -38.33(11)
C2 C3 C4 C5 0.2(2)
Fe1 C3 C4 C5 -63.10(13)
C2 C3 C4 C41 -175.04(18)
Fe1 C3 C4 C41 121.61(19)
C2 C3 C4 Fe1 63.34(13)
C60 Fe1 C4 C5 -111.63(16)
C3 Fe1 C4 C5 114.91(16)
C2 Fe1 C4 C5 78.34(12)
C1 Fe1 C4 C5 36.00(11)
C60 Fe1 C4 C3 133.47(14)
C5 Fe1 C4 C3 -114.91(16)
C2 Fe1 C4 C3 -36.57(11)
C1 Fe1 C4 C3 -78.90(12)
C60 Fe1 C4 C41 11.8(2)
C3 Fe1 C4 C41 -121.6(2)
C5 Fe1 C4 C41 123.5(2)
C2 Fe1 C4 C41 -158.19(18)
C1 Fe1 C4 C41 159.47(18)
C3 C4 C5 C1 -0.3(2)
C41 C4 C5 C1 174.91(18)
Fe1 C4 C5 C1 -62.81(13)
C3 C4 C5 Fe1 62.50(13)
C41 C4 C5 Fe1 -122.3(2)
C2 C1 C5 C4 0.3(2)
C11 C1 C5 C4 178.43(16)
Fe1 C1 C5 C4 62.27(14)
C2 C1 C5 Fe1 -62.01(11)
C11 C1 C5 Fe1 116.16(16)
C60 Fe1 C5 C4 130.51(14)
C3 Fe1 C5 C4 -38.68(11)
C2 Fe1 C5 C4 -81.33(12)
C1 Fe1 C5 C4 -119.52(16)
C60 Fe1 C5 C1 -109.98(15)
C3 Fe1 C5 C1 80.84(11)
C4 Fe1 C5 C1 119.52(16)
C2 Fe1 C5 C1 38.19(10)
C5 C1 C11 C14 -105.9(2)
C2 C1 C11 C14 71.7(2)
Fe1 C1 C11 C14 -21.0(2)
C5 C1 C11 C13 11.8(2)
C2 C1 C11 C13 -170.57(18)
Fe1 C1 C11 C13 96.72(17)
C5 C1 C11 C12 129.53(18)
C2 C1 C11 C12 -52.9(3)
Fe1 C1 C11 C12 -145.57(13)
C3 C2 C21 C23 139.12(18)
C1 C2 C21 C23 -48.2(3)
Fe1 C2 C21 C23 52.4(2)
C3 C2 C21 C24 19.7(2)
C1 C2 C21 C24 -167.68(18)
Fe1 C2 C21 C24 -67.0(2)
C3 C2 C21 C22 -97.2(2)
C1 C2 C21 C22 75.4(2)
Fe1 C2 C21 C22 176.11(13)
C5 C4 C41 C43 26.1(3)
C3 C4 C41 C43 -159.69(19)
Fe1 C4 C41 C43 -67.9(2)
C5 C4 C41 C42 -94.0(2)
C3 C4 C41 C42 80.3(2)
Fe1 C4 C41 C42 172.10(15)
C5 C4 C41 C44 146.0(2)
C3 C4 C41 C44 -39.7(3)
Fe1 C4 C41 C44 52.1(2)
C64 Si2 C60 Si1 154.81(12)
C65 Si2 C60 Si1 -85.51(14)
C66 Si2 C60 Si1 35.55(17)
C64 Si2 C60 Fe1 -74.64(12)
C65 Si2 C60 Fe1 45.03(13)
C66 Si2 C60 Fe1 166.10(11)
C62 Si1 C60 Si2 47.47(16)
C63 Si1 C60 Si2 -75.12(15)
C61 Si1 C60 Si2 167.77(12)
C62 Si1 C60 Fe1 -82.44(12)
C63 Si1 C60 Fe1 154.97(11)
C61 Si1 C60 Fe1 37.86(13)
C3 Fe1 C60 Si2 -4.9(2)
C5 Fe1 C60 Si2 -162.86(9)
C4 Fe1 C60 Si2 -91.93(15)
C2 Fe1 C60 Si2 72.30(17)
C1 Fe1 C60 Si2 135.80(10)
C3 Fe1 C60 Si1 129.49(14)
C5 Fe1 C60 Si1 -28.51(19)
C4 Fe1 C60 Si1 42.42(19)
C2 Fe1 C60 Si1 -153.35(10)
C1 Fe1 C60 Si1 -89.85(14)
